data_1503305
loop_
_publ_author_name
'Murphy, Stephen K.'
'Baik, Chul'
'Lu, Jia-Sheng'
'Wang, Suning'

_publ_section_title
;
 Single boryl isomerization in silyl-bridged photochromic diboryl dyes.
;
_journal_issue 22
_journal_name_full 'Organic letters'
_journal_page_first 5266
_journal_page_last 5269
_journal_paper_doi 10.1021/ol102319t
_journal_volume 12
_journal_year 2010
_chemical_formula_sum 'C60 H64 B2 N2 Si'
_chemical_formula_weight 862.84
_chemical_name_systematic
;

 ?

;
_space_group_IT_number 19
_symmetry_cell_setting orthorhombic
_symmetry_space_group_name_Hall 'P 2ac 2ab'
_symmetry_space_group_name_H-M 'P 21 21 21'
_atom_sites_solution_hydrogens geom
_atom_sites_solution_primary direct
_atom_sites_solution_secondary difmap
_audit_creation_method SHELXL-97
_cell_angle_alpha 90.00
_cell_angle_beta 90.00
_cell_angle_gamma 90.00
_cell_formula_units_Z 4
_cell_length_a 15.3881(12)
_cell_length_b 16.3157(9)
_cell_length_c 20.4690(11)
_cell_measurement_reflns_used 1192
_cell_measurement_temperature 180(2)
_cell_measurement_theta_max 19.47
_cell_measurement_theta_min 3.50
_cell_volume 5139.1(6)
_computing_cell_refinement 'Bruker SAINT'
_computing_data_collection 'Bruker APEX2'
_computing_data_reduction 'Bruker SAINT'
_computing_molecular_graphics 'Bruker SHELXTL'
_computing_publication_material 'Bruker SHELXTL'
_computing_structure_refinement 'SHELXL-97 (Sheldrick, 1997)'
_computing_structure_solution 'SHELXS-97 (Sheldrick, 1990)'
_diffrn_ambient_temperature 180(2)
_diffrn_measured_fraction_theta_full 0.995
_diffrn_measured_fraction_theta_max 0.995
_diffrn_measurement_device_type 'Bruker APEX-II CCD'
_diffrn_measurement_method '\f and \w scans'
_diffrn_radiation_monochromator graphite
_diffrn_radiation_source 'fine-focus sealed tube'
_diffrn_radiation_type MoK\a
_diffrn_radiation_wavelength 0.71073
_diffrn_reflns_av_R_equivalents 0.1149
_diffrn_reflns_av_sigmaI/netI 0.1648
_diffrn_reflns_limit_h_max 18
_diffrn_reflns_limit_h_min -12
_diffrn_reflns_limit_k_max 16
_diffrn_reflns_limit_k_min -20
_diffrn_reflns_limit_l_max 15
_diffrn_reflns_limit_l_min -25
_diffrn_reflns_number 13803
_diffrn_reflns_theta_full 26.00
_diffrn_reflns_theta_max 26.00
_diffrn_reflns_theta_min 3.50
_diffrn_standards_number 0
_exptl_absorpt_coefficient_mu 0.085
_exptl_absorpt_correction_T_max 0.9958
_exptl_absorpt_correction_T_min 0.9915
_exptl_absorpt_correction_type multi-scan
_exptl_crystal_density_diffrn 1.115
_exptl_crystal_density_method 'not measured'
_exptl_crystal_F_000 1848
_exptl_crystal_size_max 0.10
_exptl_crystal_size_mid 0.05
_exptl_crystal_size_min 0.05
_refine_diff_density_max 0.287
_refine_diff_density_min -0.292
_refine_diff_density_rms 0.055
_refine_ls_abs_structure_details 'Flack H D (1983), Acta Cryst. A39, 876-881'
_refine_ls_abs_structure_Flack 0.0(3)
_refine_ls_extinction_method none
_refine_ls_goodness_of_fit_ref 0.962
_refine_ls_hydrogen_treatment constr
_refine_ls_matrix_type full
_refine_ls_number_parameters 601
_refine_ls_number_reflns 9293
_refine_ls_number_restraints 0
_refine_ls_restrained_S_all 0.962
_refine_ls_R_factor_all 0.1597
_refine_ls_R_factor_gt 0.0744
_refine_ls_shift/su_max 0.000
_refine_ls_shift/su_mean 0.000
_refine_ls_structure_factor_coef Fsqd
_refine_ls_weighting_details 'calc w=1/[\s^2^(Fo^2^)+(0.0770P)^2^+0.0000P] where P=(Fo^2^+2Fc^2^)/3'
_refine_ls_weighting_scheme calc
_refine_ls_wR_factor_gt 0.1529
_refine_ls_wR_factor_ref 0.1983
_reflns_number_gt 4743
_reflns_number_total 9293
_reflns_threshold_expression >2sigma(I)
_cod_data_source_file ol102319t_si_002.cif
_cod_data_source_block louis24
_cod_depositor_comments
;
The following automatic conversions were performed:

'_symmetry_cell_setting' value 'Orthorhombic' changed to
'orthorhombic' according to
/home/saulius/struct/CIF-dictionaries/cif_core.dic dictionary named
'cif_core.dic' version 2.4.2 from 2011-04-26.

Automatic conversion script
Id: cif_fix_values 1715 2011-07-08 13:25:40Z adriana 
;
_cod_original_sg_symbol_H-M P2(1)2(1)2(1)
_cod_database_code 1503305

loop_
_symmetry_equiv_pos_as_xyz
'x, y, z'
'-x+1/2, -y, z+1/2'
'-x, y+1/2, -z+1/2'
'x+1/2, -y+1/2, -z'

loop_
_atom_site_label
_atom_site_type_symbol
_atom_site_fract_x
_atom_site_fract_y
_atom_site_fract_z
_atom_site_U_iso_or_equiv
_atom_site_adp_type
_atom_site_occupancy
_atom_site_symmetry_multiplicity
_atom_site_calc_flag
_atom_site_refinement_flags
Si1 Si 0.46835(10) 0.02500(9) 0.87069(8) 0.0444(4) Uani 1 1 d .
N1 N 0.6963(3) -0.0688(2) 0.94940(19) 0.0350(10) Uani 1 1 d .
N2 N 0.3619(3) -0.1662(2) 0.7671(2) 0.0344(10) Uani 1 1 d .
C1 C 0.8416(3) -0.1028(3) 0.9870(3) 0.0377(13) Uani 1 1 d .
C2 C 0.9246(4) -0.1280(3) 1.0069(3) 0.0427(14) Uani 1 1 d .
H2A H 0.9458 -0.1799 0.9930 0.051 Uiso 1 1 calc R
C3 C 0.9761(4) -0.0796(3) 1.0459(3) 0.0528(16) Uani 1 1 d .
H3A H 1.0326 -0.0977 1.0576 0.063 Uiso 1 1 calc R
C4 C 0.9462(4) -0.0041(4) 1.0685(3) 0.0575(18) Uani 1 1 d .
H4A H 0.9818 0.0290 1.0957 0.069 Uiso 1 1 calc R
C5 C 0.8643(4) 0.0216(4) 1.0509(3) 0.0560(16) Uani 1 1 d .
H5A H 0.8431 0.0729 1.0659 0.067 Uiso 1 1 calc R
C6 C 0.8132(3) -0.0269(3) 1.0114(2) 0.0356(12) Uani 1 1 d .
C7 C 0.7279(4) -0.0064(3) 0.9848(3) 0.0393(13) Uani 1 1 d .
C8 C 0.6819(4) 0.0663(3) 0.9908(3) 0.0445(14) Uani 1 1 d .
H8A H 0.7036 0.1095 1.0172 0.053 Uiso 1 1 calc R
C9 C 0.6048(4) 0.0749(3) 0.9581(3) 0.0457(15) Uani 1 1 d .
H9A H 0.5733 0.1248 0.9619 0.055 Uiso 1 1 calc R
C10 C 0.5716(3) 0.0119(3) 0.9191(2) 0.0370(13) Uani 1 1 d .
C11 C 0.6213(3) -0.0590(3) 0.9162(2) 0.0350(13) Uani 1 1 d .
H11A H 0.6016 -0.1028 0.8894 0.042 Uiso 1 1 calc R
C12 C 0.7362(3) -0.2287(3) 0.9884(2) 0.0310(12) Uani 1 1 d .
C13 C 0.6723(3) -0.2322(3) 1.0378(2) 0.0376(13) Uani 1 1 d .
C14 C 0.6495(4) -0.3067(4) 1.0658(3) 0.0492(15) Uani 1 1 d .
H14A H 0.6047 -0.3071 1.0977 0.059 Uiso 1 1 calc R
C15 C 0.6880(4) -0.3793(3) 1.0499(3) 0.0478(15) Uani 1 1 d .
C16 C 0.7551(4) -0.3764(3) 1.0044(3) 0.0452(14) Uani 1 1 d .
H16A H 0.7844 -0.4255 0.9929 0.054 Uiso 1 1 calc R
C17 C 0.7804(3) -0.3027(3) 0.9754(2) 0.0360(13) Uani 1 1 d .
C18 C 0.8574(3) -0.3099(3) 0.9292(3) 0.0450(14) Uani 1 1 d .
H18A H 0.8989 -0.3498 0.9466 0.068 Uiso 1 1 calc R
H18B H 0.8858 -0.2564 0.9251 0.068 Uiso 1 1 calc R
H18C H 0.8371 -0.3280 0.8862 0.068 Uiso 1 1 calc R
C19 C 0.6603(5) -0.4604(4) 1.0803(3) 0.073(2) Uani 1 1 d .
H19A H 0.6872 -0.5057 1.0563 0.109 Uiso 1 1 calc R
H19B H 0.5969 -0.4654 1.0782 0.109 Uiso 1 1 calc R
H19C H 0.6791 -0.4621 1.1260 0.109 Uiso 1 1 calc R
C20 C 0.6249(4) -0.1569(3) 1.0625(3) 0.0547(16) Uani 1 1 d .
H20A H 0.5887 -0.1719 1.1001 0.082 Uiso 1 1 calc R
H20B H 0.5881 -0.1348 1.0277 0.082 Uiso 1 1 calc R
H20C H 0.6673 -0.1154 1.0759 0.082 Uiso 1 1 calc R
C21 C 0.7723(3) -0.1648(3) 0.8665(3) 0.0348(12) Uani 1 1 d .
C22 C 0.8359(4) -0.1263(3) 0.8278(3) 0.0417(14) Uani 1 1 d .
C23 C 0.8413(4) -0.1452(4) 0.7599(3) 0.0588(18) Uani 1 1 d .
H23A H 0.8841 -0.1183 0.7342 0.071 Uiso 1 1 calc R
C24 C 0.7869(4) -0.2013(4) 0.7299(3) 0.0591(18) Uani 1 1 d .
C25 C 0.7242(4) -0.2360(4) 0.7675(3) 0.0528(16) Uani 1 1 d .
H25A H 0.6856 -0.2741 0.7478 0.063 Uiso 1 1 calc R
C26 C 0.7137(4) -0.2183(3) 0.8344(2) 0.0385(13) Uani 1 1 d .
C27 C 0.9008(4) -0.0638(4) 0.8533(3) 0.0542(17) Uani 1 1 d .
H27A H 0.8710 -0.0251 0.8823 0.081 Uiso 1 1 calc R
H27B H 0.9264 -0.0340 0.8165 0.081 Uiso 1 1 calc R
H27C H 0.9467 -0.0921 0.8776 0.081 Uiso 1 1 calc R
C28 C 0.7985(6) -0.2214(6) 0.6587(3) 0.105(3) Uani 1 1 d .
H28A H 0.8472 -0.1898 0.6410 0.158 Uiso 1 1 calc R
H28B H 0.7453 -0.2075 0.6348 0.158 Uiso 1 1 calc R
H28C H 0.8105 -0.2801 0.6538 0.158 Uiso 1 1 calc R
C29 C 0.6388(4) -0.2628(3) 0.8671(3) 0.0482(15) Uani 1 1 d .
H29A H 0.5924 -0.2722 0.8351 0.072 Uiso 1 1 calc R
H29B H 0.6164 -0.2294 0.9032 0.072 Uiso 1 1 calc R
H29C H 0.6592 -0.3156 0.8841 0.072 Uiso 1 1 calc R
C30 C 0.2941(3) -0.2844(3) 0.7157(2) 0.0400(13) Uani 1 1 d .
C31 C 0.2654(4) -0.3509(4) 0.6791(3) 0.0548(17) Uani 1 1 d .
H31A H 0.2502 -0.3432 0.6346 0.066 Uiso 1 1 calc R
C32 C 0.2587(5) -0.4274(4) 0.7064(3) 0.0667(19) Uani 1 1 d .
H32A H 0.2381 -0.4718 0.6806 0.080 Uiso 1 1 calc R
C33 C 0.2818(4) -0.4411(4) 0.7715(3) 0.0633(19) Uani 1 1 d .
H33A H 0.2757 -0.4942 0.7900 0.076 Uiso 1 1 calc R
C34 C 0.3133(4) -0.3779(3) 0.8087(3) 0.0525(16) Uani 1 1 d .
H34A H 0.3298 -0.3864 0.8530 0.063 Uiso 1 1 calc R
C35 C 0.3205(4) -0.3022(3) 0.7804(3) 0.0404(13) Uani 1 1 d .
C36 C 0.3569(3) -0.2292(3) 0.8098(2) 0.0344(12) Uani 1 1 d .
C37 C 0.3853(3) -0.2186(3) 0.8741(3) 0.0403(13) Uani 1 1 d .
H37A H 0.3814 -0.2622 0.9047 0.048 Uiso 1 1 calc R
C38 C 0.4189(3) -0.1445(3) 0.8922(3) 0.0396(13) Uani 1 1 d .
H38A H 0.4380 -0.1373 0.9359 0.048 Uiso 1 1 calc R
C39 C 0.4261(3) -0.0787(3) 0.8487(2) 0.0357(13) Uani 1 1 d .
C40 C 0.3938(3) -0.0937(3) 0.7869(3) 0.0389(13) Uani 1 1 d .
H40A H 0.3942 -0.0499 0.7564 0.047 Uiso 1 1 calc R
C41 C 0.3735(3) -0.1925(3) 0.6307(3) 0.0383(13) Uani 1 1 d .
C42 C 0.3288(4) -0.1949(3) 0.5695(3) 0.0462(14) Uani 1 1 d .
C43 C 0.3750(4) -0.1986(3) 0.5107(3) 0.0487(15) Uani 1 1 d .
H43A H 0.3434 -0.1990 0.4709 0.058 Uiso 1 1 calc R
C44 C 0.4645(4) -0.2016(3) 0.5082(3) 0.0474(14) Uani 1 1 d .
C45 C 0.5071(4) -0.2034(3) 0.5678(3) 0.0440(14) Uani 1 1 d .
H45A H 0.5686 -0.2087 0.5678 0.053 Uiso 1 1 calc R
C46 C 0.4644(3) -0.1979(3) 0.6278(3) 0.0347(12) Uani 1 1 d .
C47 C 0.5221(3) -0.1943(3) 0.6881(3) 0.0458(14) Uani 1 1 d .
H47A H 0.4988 -0.2309 0.7218 0.069 Uiso 1 1 calc R
H47B H 0.5236 -0.1381 0.7049 0.069 Uiso 1 1 calc R
H47C H 0.5811 -0.2116 0.6766 0.069 Uiso 1 1 calc R
C48 C 0.5136(4) -0.2033(4) 0.4443(3) 0.075(2) Uani 1 1 d .
H48A H 0.5716 -0.1799 0.4507 0.112 Uiso 1 1 calc R
H48B H 0.4820 -0.1711 0.4116 0.112 Uiso 1 1 calc R
H48C H 0.5190 -0.2601 0.4292 0.112 Uiso 1 1 calc R
C49 C 0.2305(4) -0.1906(5) 0.5633(3) 0.071(2) Uani 1 1 d .
H49A H 0.2123 -0.2185 0.5232 0.106 Uiso 1 1 calc R
H49B H 0.2122 -0.1331 0.5617 0.106 Uiso 1 1 calc R
H49C H 0.2037 -0.2174 0.6011 0.106 Uiso 1 1 calc R
C50 C 0.2360(4) -0.1185(4) 0.6968(3) 0.0456(14) Uani 1 1 d .
C51 C 0.1519(4) -0.1317(4) 0.7246(3) 0.0578(17) Uani 1 1 d .
C52 C 0.0961(5) -0.0643(5) 0.7350(4) 0.084(2) Uani 1 1 d .
H52A H 0.0401 -0.0746 0.7525 0.101 Uiso 1 1 calc R
C53 C 0.1183(5) 0.0159(5) 0.7212(4) 0.085(2) Uani 1 1 d .
C54 C 0.1979(4) 0.0280(5) 0.6919(3) 0.076(2) Uani 1 1 d .
H54A H 0.2145 0.0822 0.6802 0.092 Uiso 1 1 calc R
C55 C 0.2556(4) -0.0372(4) 0.6787(3) 0.0566(17) Uani 1 1 d .
C56 C 0.1192(4) -0.2160(4) 0.7448(3) 0.070(2) Uani 1 1 d .
H56A H 0.0613 -0.2107 0.7643 0.105 Uiso 1 1 calc R
H56B H 0.1592 -0.2399 0.7768 0.105 Uiso 1 1 calc R
H56C H 0.1160 -0.2516 0.7063 0.105 Uiso 1 1 calc R
C57 C 0.0560(6) 0.0871(5) 0.7354(5) 0.140(4) Uani 1 1 d .
H57A H 0.0860 0.1392 0.7279 0.210 Uiso 1 1 calc R
H57B H 0.0368 0.0842 0.7810 0.210 Uiso 1 1 calc R
H57C H 0.0055 0.0833 0.7065 0.210 Uiso 1 1 calc R
C58 C 0.3359(4) -0.0115(4) 0.6429(3) 0.0577(17) Uani 1 1 d .
H58A H 0.3841 -0.0478 0.6548 0.086 Uiso 1 1 calc R
H58B H 0.3505 0.0450 0.6547 0.086 Uiso 1 1 calc R
H58C H 0.3256 -0.0149 0.5957 0.086 Uiso 1 1 calc R
C59 C 0.4924(4) 0.0824(3) 0.7951(3) 0.0669(19) Uani 1 1 d .
H59A H 0.4379 0.0955 0.7726 0.100 Uiso 1 1 calc R
H59B H 0.5291 0.0489 0.7665 0.100 Uiso 1 1 calc R
H59C H 0.5230 0.1333 0.8061 0.100 Uiso 1 1 calc R
C60 C 0.3900(4) 0.0808(4) 0.9218(4) 0.072(2) Uani 1 1 d .
H60A H 0.3813 0.0511 0.9629 0.108 Uiso 1 1 calc R
H60B H 0.3345 0.0853 0.8986 0.108 Uiso 1 1 calc R
H60C H 0.4124 0.1358 0.9312 0.108 Uiso 1 1 calc R
B1 B 0.7640(4) -0.1474(3) 0.9458(3) 0.0347(15) Uani 1 1 d .
B2 B 0.3134(4) -0.1900(4) 0.6961(3) 0.0413(16) Uani 1 1 d .

loop_
_atom_site_aniso_label
_atom_site_aniso_U_11
_atom_site_aniso_U_22
_atom_site_aniso_U_33
_atom_site_aniso_U_23
_atom_site_aniso_U_13
_atom_site_aniso_U_12
Si1 0.0366(9) 0.0368(8) 0.0599(10) -0.0047(8) -0.0076(9) 0.0015(8)
N1 0.035(2) 0.037(2) 0.033(2) -0.0020(19) -0.002(2) -0.001(2)
N2 0.033(2) 0.034(2) 0.037(2) 0.008(2) 0.000(2) 0.000(2)
C1 0.037(3) 0.040(3) 0.037(3) 0.011(2) -0.003(3) -0.006(3)
C2 0.039(3) 0.049(3) 0.040(3) 0.003(3) -0.016(3) -0.004(3)
C3 0.041(3) 0.053(4) 0.063(4) 0.010(3) -0.016(4) -0.006(3)
C4 0.057(4) 0.054(4) 0.062(4) -0.001(3) -0.035(4) -0.009(3)
C5 0.061(4) 0.044(3) 0.063(4) 0.000(3) -0.025(4) -0.006(3)
C6 0.037(3) 0.040(3) 0.030(3) -0.001(3) -0.011(3) -0.007(3)
C7 0.040(3) 0.035(3) 0.043(3) -0.007(2) -0.002(3) -0.016(3)
C8 0.057(4) 0.031(3) 0.046(3) -0.008(2) -0.016(3) -0.004(3)
C9 0.043(3) 0.038(3) 0.056(4) -0.004(3) 0.002(3) 0.004(3)
C10 0.037(3) 0.034(3) 0.040(3) -0.001(2) 0.002(3) -0.004(3)
C11 0.034(3) 0.035(3) 0.035(3) -0.001(2) -0.002(3) -0.004(3)
C12 0.031(3) 0.033(3) 0.029(3) -0.003(2) -0.008(3) -0.003(2)
C13 0.032(3) 0.050(3) 0.031(3) -0.001(3) -0.003(3) -0.009(3)
C14 0.040(3) 0.060(4) 0.048(3) 0.010(3) -0.004(3) -0.009(3)
C15 0.043(3) 0.047(3) 0.054(4) 0.012(3) -0.017(3) -0.003(3)
C16 0.045(3) 0.042(3) 0.048(3) 0.006(3) -0.008(3) 0.001(3)
C17 0.035(3) 0.042(3) 0.031(3) -0.008(2) -0.012(3) -0.007(3)
C18 0.039(3) 0.052(3) 0.045(3) -0.002(3) -0.003(3) 0.011(3)
C19 0.067(4) 0.059(4) 0.092(5) 0.027(4) 0.004(4) -0.001(4)
C20 0.055(4) 0.063(4) 0.046(3) 0.004(3) 0.018(4) 0.005(3)
C21 0.032(3) 0.040(3) 0.032(3) 0.003(2) 0.001(3) 0.009(3)
C22 0.040(3) 0.051(3) 0.034(3) 0.006(3) 0.004(3) 0.006(3)
C23 0.040(4) 0.093(5) 0.043(4) 0.014(3) 0.011(3) 0.020(4)
C24 0.049(4) 0.099(5) 0.030(3) -0.005(4) 0.001(3) 0.016(4)
C25 0.054(4) 0.064(4) 0.041(3) -0.013(3) -0.021(4) 0.017(3)
C26 0.037(3) 0.045(3) 0.034(3) -0.005(2) -0.006(3) 0.009(3)
C27 0.038(3) 0.072(4) 0.052(4) 0.021(3) 0.005(3) -0.007(3)
C28 0.092(6) 0.186(9) 0.037(4) -0.022(5) 0.002(4) 0.020(6)
C29 0.045(3) 0.052(3) 0.048(3) -0.006(3) -0.011(3) -0.001(3)
C30 0.032(3) 0.052(3) 0.036(3) -0.006(3) 0.002(3) -0.008(3)
C31 0.047(4) 0.070(4) 0.047(4) -0.010(3) 0.001(3) -0.023(3)
C32 0.075(5) 0.061(4) 0.065(5) -0.015(4) 0.002(4) -0.028(4)
C33 0.069(5) 0.052(4) 0.068(5) 0.003(3) 0.009(4) -0.021(3)
C34 0.067(4) 0.042(3) 0.048(4) 0.001(3) 0.001(4) -0.017(3)
C35 0.039(3) 0.041(3) 0.041(3) -0.002(3) 0.005(3) -0.006(3)
C36 0.030(3) 0.035(3) 0.038(3) 0.001(2) 0.000(3) -0.003(2)
C37 0.042(3) 0.042(3) 0.038(3) 0.002(2) 0.002(3) -0.005(3)
C38 0.034(3) 0.051(3) 0.033(3) -0.005(3) 0.008(3) 0.004(3)
C39 0.034(3) 0.037(3) 0.037(3) -0.001(2) 0.001(3) 0.001(3)
C40 0.035(3) 0.032(3) 0.049(4) 0.002(2) -0.004(3) 0.007(3)
C41 0.033(3) 0.043(3) 0.039(3) 0.006(3) -0.004(3) -0.007(3)
C42 0.036(3) 0.059(3) 0.044(4) 0.004(3) -0.005(3) -0.006(3)
C43 0.045(4) 0.065(4) 0.036(3) -0.001(3) 0.000(3) -0.004(3)
C44 0.042(3) 0.052(3) 0.048(4) -0.001(3) 0.012(3) 0.003(3)
C45 0.032(3) 0.038(3) 0.061(4) 0.001(3) 0.007(3) 0.001(3)
C46 0.030(3) 0.032(2) 0.042(3) 0.002(3) 0.003(3) 0.001(2)
C47 0.032(3) 0.056(3) 0.049(3) 0.004(3) -0.011(3) 0.008(3)
C48 0.067(5) 0.112(5) 0.046(4) -0.004(4) 0.023(4) -0.002(4)
C49 0.038(4) 0.132(6) 0.043(4) 0.002(4) -0.015(3) -0.006(4)
C50 0.035(3) 0.073(4) 0.028(3) 0.010(3) -0.006(3) -0.002(3)
C51 0.039(4) 0.087(5) 0.047(4) 0.019(3) 0.008(3) 0.004(4)
C52 0.048(4) 0.115(6) 0.090(6) 0.023(5) 0.021(4) 0.022(5)
C53 0.076(5) 0.084(5) 0.095(6) 0.031(5) 0.033(5) 0.027(5)
C54 0.060(4) 0.081(5) 0.089(5) 0.043(4) 0.024(4) 0.024(4)
C55 0.047(4) 0.071(4) 0.051(4) 0.019(3) 0.003(3) 0.015(4)
C56 0.035(3) 0.113(6) 0.062(4) 0.004(4) 0.007(4) -0.017(4)
C57 0.105(7) 0.127(7) 0.188(10) 0.046(7) 0.062(8) 0.068(6)
C58 0.049(4) 0.069(4) 0.055(4) 0.024(3) 0.014(4) 0.008(3)
C59 0.062(4) 0.051(4) 0.087(5) 0.019(3) -0.025(4) -0.012(3)
C60 0.042(4) 0.052(4) 0.121(6) -0.030(4) -0.009(4) 0.006(3)
B1 0.032(3) 0.035(3) 0.037(3) -0.007(3) -0.003(3) 0.000(3)
B2 0.035(4) 0.054(4) 0.034(4) 0.002(3) -0.007(3) -0.007(3)

loop_
_atom_type_symbol
_atom_type_description
_atom_type_scat_dispersion_real
_atom_type_scat_dispersion_imag
_atom_type_scat_source
C C 0.0033 0.0016 'International Tables Vol C Tables 4.2.6.8 and 6.1.1.4'
H H 0.0000 0.0000 'International Tables Vol C Tables 4.2.6.8 and 6.1.1.4'
B B 0.0013 0.0007 'International Tables Vol C Tables 4.2.6.8 and 6.1.1.4'
N N 0.0061 0.0033 'International Tables Vol C Tables 4.2.6.8 and 6.1.1.4'
Si Si 0.0817 0.0704 'International Tables Vol C Tables 4.2.6.8 and 6.1.1.4'

loop_
_geom_angle_atom_site_label_1
_geom_angle_atom_site_label_2
_geom_angle_atom_site_label_3
_geom_angle
C60 Si1 C59 110.9(3)
C60 Si1 C39 110.9(3)
C59 Si1 C39 109.1(3)
C60 Si1 C10 108.1(3)
C59 Si1 C10 109.2(3)
C39 Si1 C10 108.5(2)
C7 N1 C11 119.5(4)
C7 N1 B1 112.6(4)
C11 N1 B1 127.4(4)
C40 N2 C36 119.7(4)
C40 N2 B2 128.9(4)
C36 N2 B2 111.0(4)
C2 C1 C6 116.0(5)
C2 C1 B1 133.3(5)
C6 C1 B1 110.4(4)
C3 C2 C1 121.7(5)
C3 C2 H2A 119.2
C1 C2 H2A 119.2
C2 C3 C4 120.7(6)
C2 C3 H3A 119.7
C4 C3 H3A 119.7
C5 C4 C3 119.0(6)
C5 C4 H4A 120.5
C3 C4 H4A 120.5
C4 C5 C6 120.1(6)
C4 C5 H5A 120.0
C6 C5 H5A 120.0
C5 C6 C1 122.5(5)
C5 C6 C7 126.9(5)
C1 C6 C7 110.4(4)
N1 C7 C8 120.8(5)
N1 C7 C6 110.7(5)
C8 C7 C6 128.4(5)
C9 C8 C7 119.2(5)
C9 C8 H8A 120.4
C7 C8 H8A 120.4
C8 C9 C10 121.3(5)
C8 C9 H9A 119.3
C10 C9 H9A 119.3
C11 C10 C9 115.9(5)
C11 C10 Si1 122.5(4)
C9 C10 Si1 121.6(4)
N1 C11 C10 123.2(5)
N1 C11 H11A 118.4
C10 C11 H11A 118.4
C17 C12 C13 116.0(4)
C17 C12 B1 117.7(4)
C13 C12 B1 126.3(4)
C14 C13 C12 120.4(5)
C14 C13 C20 116.7(5)
C12 C13 C20 122.9(5)
C15 C14 C13 123.5(5)
C15 C14 H14A 118.3
C13 C14 H14A 118.3
C14 C15 C16 116.9(5)
C14 C15 C19 122.4(6)
C16 C15 C19 120.7(5)
C15 C16 C17 121.4(5)
C15 C16 H16A 119.3
C17 C16 H16A 119.3
C16 C17 C12 121.4(5)
C16 C17 C18 114.6(5)
C12 C17 C18 124.0(5)
C17 C18 H18A 109.5
C17 C18 H18B 109.5
H18A C18 H18B 109.5
C17 C18 H18C 109.5
H18A C18 H18C 109.5
H18B C18 H18C 109.5
C15 C19 H19A 109.5
C15 C19 H19B 109.5
H19A C19 H19B 109.5
C15 C19 H19C 109.5
H19A C19 H19C 109.5
H19B C19 H19C 109.5
C13 C20 H20A 109.5
C13 C20 H20B 109.5
H20A C20 H20B 109.5
C13 C20 H20C 109.5
H20A C20 H20C 109.5
H20B C20 H20C 109.5
C22 C21 C26 117.1(5)
C22 C21 B1 122.0(5)
C26 C21 B1 120.8(5)
C21 C22 C23 119.5(5)
C21 C22 C27 124.2(5)
C23 C22 C27 116.2(5)
C24 C23 C22 122.7(6)
C24 C23 H23A 118.6
C22 C23 H23A 118.6
C25 C24 C23 117.0(5)
C25 C24 C28 122.9(7)
C23 C24 C28 120.2(7)
C24 C25 C26 123.2(6)
C24 C25 H25A 118.4
C26 C25 H25A 118.4
C25 C26 C21 120.3(5)
C25 C26 C29 114.7(5)
C21 C26 C29 125.0(5)
C22 C27 H27A 109.5
C22 C27 H27B 109.5
H27A C27 H27B 109.5
C22 C27 H27C 109.5
H27A C27 H27C 109.5
H27B C27 H27C 109.5
C24 C28 H28A 109.5
C24 C28 H28B 109.5
H28A C28 H28B 109.5
C24 C28 H28C 109.5
H28A C28 H28C 109.5
H28B C28 H28C 109.5
C26 C29 H29A 109.5
C26 C29 H29B 109.5
H29A C29 H29B 109.5
C26 C29 H29C 109.5
H29A C29 H29C 109.5
H29B C29 H29C 109.5
C31 C30 C35 115.8(5)
C31 C30 B2 131.8(5)
C35 C30 B2 112.0(4)
C32 C31 C30 121.0(6)
C32 C31 H31A 119.5
C30 C31 H31A 119.5
C31 C32 C33 121.0(6)
C31 C32 H32A 119.5
C33 C32 H32A 119.5
C34 C33 C32 119.9(6)
C34 C33 H33A 120.0
C32 C33 H33A 120.0
C35 C34 C33 118.2(6)
C35 C34 H34A 120.9
C33 C34 H34A 120.9
C34 C35 C30 124.0(5)
C34 C35 C36 126.6(5)
C30 C35 C36 109.4(4)
N2 C36 C37 119.8(4)
N2 C36 C35 112.2(4)
C37 C36 C35 128.0(5)
C38 C37 C36 118.9(5)
C38 C37 H37A 120.6
C36 C37 H37A 120.6
C37 C38 C39 122.5(5)
C37 C38 H38A 118.8
C39 C38 H38A 118.8
C40 C39 C38 114.7(5)
C40 C39 Si1 120.4(4)
C38 C39 Si1 124.7(4)
N2 C40 C39 124.4(5)
N2 C40 H40A 117.8
C39 C40 H40A 117.8
C46 C41 C42 116.2(5)
C46 C41 B2 127.0(5)
C42 C41 B2 116.6(4)
C43 C42 C41 120.7(5)
C43 C42 C49 115.9(5)
C41 C42 C49 123.4(5)
C44 C43 C42 122.8(6)
C44 C43 H43A 118.6
C42 C43 H43A 118.6
C43 C44 C45 116.2(5)
C43 C44 C48 122.2(6)
C45 C44 C48 121.6(5)
C44 C45 C46 123.4(5)
C44 C45 H45A 118.3
C46 C45 H45A 118.3
C45 C46 C41 120.6(5)
C45 C46 C47 116.2(4)
C41 C46 C47 123.0(5)
C46 C47 H47A 109.5
C46 C47 H47B 109.5
H47A C47 H47B 109.5
C46 C47 H47C 109.5
H47A C47 H47C 109.5
H47B C47 H47C 109.5
C44 C48 H48A 109.5
C44 C48 H48B 109.5
H48A C48 H48B 109.5
C44 C48 H48C 109.5
H48A C48 H48C 109.5
H48B C48 H48C 109.5
C42 C49 H49A 109.5
C42 C49 H49B 109.5
H49A C49 H49B 109.5
C42 C49 H49C 109.5
H49A C49 H49C 109.5
H49B C49 H49C 109.5
C55 C50 C51 116.1(5)
C55 C50 B2 120.2(5)
C51 C50 B2 123.0(5)
C52 C51 C50 119.5(6)
C52 C51 C56 117.5(6)
C50 C51 C56 123.0(6)
C53 C52 C51 123.9(7)
C53 C52 H52A 118.1
C51 C52 H52A 118.1
C54 C53 C52 116.4(7)
C54 C53 C57 121.9(7)
C52 C53 C57 121.6(7)
C53 C54 C55 122.2(6)
C53 C54 H54A 118.9
C55 C54 H54A 118.9
C50 C55 C54 121.6(6)
C50 C55 C58 124.7(5)
C54 C55 C58 113.6(5)
C51 C56 H56A 109.5
C51 C56 H56B 109.5
H56A C56 H56B 109.5
C51 C56 H56C 109.5
H56A C56 H56C 109.5
H56B C56 H56C 109.5
C53 C57 H57A 109.5
C53 C57 H57B 109.5
H57A C57 H57B 109.5
C53 C57 H57C 109.5
H57A C57 H57C 109.5
H57B C57 H57C 109.5
C55 C58 H58A 109.5
C55 C58 H58B 109.5
H58A C58 H58B 109.5
C55 C58 H58C 109.5
H58A C58 H58C 109.5
H58B C58 H58C 109.5
Si1 C59 H59A 109.5
Si1 C59 H59B 109.5
H59A C59 H59B 109.5
Si1 C59 H59C 109.5
H59A C59 H59C 109.5
H59B C59 H59C 109.5
Si1 C60 H60A 109.5
Si1 C60 H60B 109.5
H60A C60 H60B 109.5
Si1 C60 H60C 109.5
H60A C60 H60C 109.5
H60B C60 H60C 109.5
C1 B1 C12 106.0(4)
C1 B1 C21 121.8(5)
C12 B1 C21 113.8(4)
C1 B1 N1 95.3(4)
C12 B1 N1 116.0(4)
C21 B1 N1 103.0(4)
C30 B2 C41 106.5(4)
C30 B2 C50 122.2(5)
C41 B2 C50 115.5(4)
C30 B2 N2 95.0(4)
C41 B2 N2 117.8(4)
C50 B2 N2 98.5(4)

loop_
_geom_bond_atom_site_label_1
_geom_bond_atom_site_label_2
_geom_bond_distance
Si1 C60 1.838(6)
Si1 C59 1.846(6)
Si1 C39 1.868(5)
Si1 C10 1.885(5)
N1 C7 1.341(6)
N1 C11 1.349(6)
N1 B1 1.654(7)
N2 C40 1.342(6)
N2 C36 1.352(6)
N2 B2 1.679(7)
C1 C2 1.401(7)
C1 C6 1.406(7)
C1 B1 1.634(8)
C2 C3 1.375(7)
C2 H2A 0.9500
C3 C4 1.393(8)
C3 H3A 0.9500
C4 C5 1.376(8)
C4 H4A 0.9500
C5 C6 1.377(7)
C5 H5A 0.9500
C6 C7 1.461(7)
C7 C8 1.386(7)
C8 C9 1.369(7)
C8 H8A 0.9500
C9 C10 1.399(7)
C9 H9A 0.9500
C10 C11 1.388(6)
C11 H11A 0.9500
C12 C17 1.410(7)
C12 C13 1.411(7)
C12 B1 1.644(7)
C13 C14 1.390(7)
C13 C20 1.515(7)
C14 C15 1.363(8)
C14 H14A 0.9500
C15 C16 1.391(7)
C15 C19 1.523(8)
C16 C17 1.396(7)
C16 H16A 0.9500
C17 C18 1.519(7)
C18 H18A 0.9800
C18 H18B 0.9800
C18 H18C 0.9800
C19 H19A 0.9800
C19 H19B 0.9800
C19 H19C 0.9800
C20 H20A 0.9800
C20 H20B 0.9800
C20 H20C 0.9800
C21 C22 1.407(7)
C21 C26 1.417(7)
C21 B1 1.652(8)
C22 C23 1.426(8)
C22 C27 1.519(8)
C23 C24 1.384(9)
C23 H23A 0.9500
C24 C25 1.358(8)
C24 C28 1.505(8)
C25 C26 1.408(7)
C25 H25A 0.9500
C26 C29 1.518(7)
C27 H27A 0.9800
C27 H27B 0.9800
C27 H27C 0.9800
C28 H28A 0.9800
C28 H28B 0.9800
C28 H28C 0.9800
C29 H29A 0.9800
C29 H29B 0.9800
C29 H29C 0.9800
C30 C31 1.391(7)
C30 C35 1.414(7)
C30 B2 1.619(8)
C31 C32 1.371(8)
C31 H31A 0.9500
C32 C33 1.398(9)
C32 H32A 0.9500
C33 C34 1.371(8)
C33 H33A 0.9500
C34 C35 1.370(7)
C34 H34A 0.9500
C35 C36 1.447(7)
C36 C37 1.397(7)
C37 C38 1.366(7)
C37 H37A 0.9500
C38 C39 1.398(7)
C38 H38A 0.9500
C39 C40 1.381(7)
C40 H40A 0.9500
C41 C46 1.403(7)
C41 C42 1.430(7)
C41 B2 1.628(8)
C42 C43 1.398(7)
C42 C49 1.519(8)
C43 C44 1.379(8)
C43 H43A 0.9500
C44 C45 1.384(7)
C44 C48 1.511(7)
C45 C46 1.397(7)
C45 H45A 0.9500
C46 C47 1.521(7)
C47 H47A 0.9800
C47 H47B 0.9800
C47 H47C 0.9800
C48 H48A 0.9800
C48 H48B 0.9800
C48 H48C 0.9800
C49 H49A 0.9800
C49 H49B 0.9800
C49 H49C 0.9800
C50 C55 1.409(8)
C50 C51 1.430(8)
C50 B2 1.667(9)
C51 C52 1.412(9)
C51 C56 1.521(8)
C52 C53 1.381(9)
C52 H52A 0.9500
C53 C54 1.378(9)
C53 C57 1.534(10)
C54 C55 1.413(9)
C54 H54A 0.9500
C55 C58 1.496(8)
C56 H56A 0.9800
C56 H56B 0.9800
C56 H56C 0.9800
C57 H57A 0.9800
C57 H57B 0.9800
C57 H57C 0.9800
C58 H58A 0.9800
C58 H58B 0.9800
C58 H58C 0.9800
C59 H59A 0.9800
C59 H59B 0.9800
C59 H59C 0.9800
C60 H60A 0.9800
C60 H60B 0.9800
C60 H60C 0.9800
